data_7714219
loop_
_publ_author_name
'Li, Gao-Peng'
'Zhang, Jing'
'Ren, Wan-Wan'
'Wang, Si-Nan'
'Wang, Ying-Xia'
'Fu, Yunlong'
'Wang, Yao-Yu'

_publ_section_title
;
 Electron density effect of aromatic carboxylic acids in
 naphthalenediimide-based coordination polymers: from thermal electron
 transfer and charge transfer to photoinduced electron transfer
;
_journal_name_full 'Dalton Transactions'
_journal_paper_doi 10.1039/D3DT03069E
_journal_year 2023
_chemical_formula_sum 'C20 H15 Cd N3 O8'
_chemical_formula_weight 537.75
_space_group_crystal_system triclinic
_space_group_IT_number 2
_space_group_name_Hall '-P 1'
_space_group_name_H-M_alt 'P -1'
_atom_sites_solution_hydrogens mixed
_audit_creation_method SHELXL-2014/7
_audit_update_record
;
2023-08-28 deposited with the CCDC.	2023-10-12 downloaded from the CCDC.
;
_cell_angle_alpha 96.946(2)
_cell_angle_beta 96.6190(10)
_cell_angle_gamma 111.5650(10)
_cell_formula_units_Z 2
_cell_length_a 9.7966(6)
_cell_length_b 10.2903(7)
_cell_length_c 10.4954(7)
_cell_measurement_reflns_used 2288
_cell_measurement_temperature 293(2)
_cell_measurement_theta_max 25.89
_cell_measurement_theta_min 2.87
_cell_volume 962.03(11)
_computing_structure_refinement 'SHELXL-2014/7 (Sheldrick, 2014)'
_diffrn_ambient_temperature 293(2)
_diffrn_measured_fraction_theta_full 0.992
_diffrn_measured_fraction_theta_max 0.992
_diffrn_measurement_device_type 'CCD area detector'
_diffrn_radiation_type MoK\a
_diffrn_radiation_wavelength 0.71073
_diffrn_reflns_av_R_equivalents 0.0214
_diffrn_reflns_av_unetI/netI 0.0209
_diffrn_reflns_Laue_measured_fraction_full 0.992
_diffrn_reflns_Laue_measured_fraction_max 0.992
_diffrn_reflns_limit_h_max 13
_diffrn_reflns_limit_h_min -13
_diffrn_reflns_limit_k_max 13
_diffrn_reflns_limit_k_min -13
_diffrn_reflns_limit_l_max 13
_diffrn_reflns_limit_l_min -13
_diffrn_reflns_number 17204
_diffrn_reflns_point_group_measured_fraction_full 0.992
_diffrn_reflns_point_group_measured_fraction_max 0.992
_diffrn_reflns_theta_full 25.242
_diffrn_reflns_theta_max 28.293
_diffrn_reflns_theta_min 2.270
_exptl_absorpt_coefficient_mu 1.193
_exptl_absorpt_correction_T_max 0.706
_exptl_absorpt_correction_T_min 0.699
_exptl_absorpt_correction_type multi-scan
_exptl_absorpt_process_details sadabs
_exptl_crystal_colour brown
_exptl_crystal_density_diffrn 1.856
_exptl_crystal_description block
_exptl_crystal_F_000 536
_exptl_crystal_size_max 0.300
_exptl_crystal_size_mid 0.300
_exptl_crystal_size_min 0.300
_refine_diff_density_max 0.818
_refine_diff_density_min -0.489
_refine_diff_density_rms 0.076
_refine_ls_extinction_method none
_refine_ls_goodness_of_fit_ref 1.151
_refine_ls_hydrogen_treatment mixed
_refine_ls_matrix_type full
_refine_ls_number_parameters 298
_refine_ls_number_reflns 4732
_refine_ls_number_restraints 8
_refine_ls_restrained_S_all 1.150
_refine_ls_R_factor_all 0.0257
_refine_ls_R_factor_gt 0.0236
_refine_ls_shift/su_max 0.001
_refine_ls_shift/su_mean 0.000
_refine_ls_structure_factor_coef Fsqd
_refine_ls_weighting_details 'w=1/[\s^2^(Fo^2^)+(0.0255P)^2^+0.7020P] where P=(Fo^2^+2Fc^2^)/3'
_refine_ls_weighting_scheme calc
_refine_ls_wR_factor_gt 0.0593
_refine_ls_wR_factor_ref 0.0601
_reflns_Friedel_coverage 0.000
_reflns_number_gt 4450
_reflns_number_total 4732
_reflns_threshold_expression 'I > 2\s(I)'
_cod_data_source_file d3dt03069e2.cif
_cod_data_source_block 2
_cod_database_code 7714219
_shelx_shelxl_version_number 2014/7
_shelx_space_group_comment
;
The symmetry employed for this shelxl refinement is uniquely defined
by the following loop, which should always be used as a source of
symmetry information in preference to the above space-group names.
They are only intended as comments.
;
_shelx_estimated_absorpt_t_min 0.716
_shelx_estimated_absorpt_t_max 0.716

loop_
_space_group_symop_operation_xyz
'x, y, z'
'-x, -y, -z'

loop_
_atom_site_label
_atom_site_type_symbol
_atom_site_fract_x
_atom_site_fract_y
_atom_site_fract_z
_atom_site_U_iso_or_equiv
_atom_site_adp_type
_atom_site_occupancy
_atom_site_site_symmetry_order
_atom_site_calc_flag
_atom_site_refinement_flags_posn
_atom_site_refinement_flags_adp
_atom_site_refinement_flags_occupancy
_atom_site_disorder_assembly
_atom_site_disorder_group
Cd1 Cd 0.60245(2) 0.15605(2) 0.41700(2) 0.02095(5) Uani 1 1 d D . . . .
O6 O -0.36120(16) -0.04272(16) 0.29152(18) 0.0335(4) Uani 1 1 d . . . . .
O5 O -0.16885(16) 0.15157(16) 0.38649(16) 0.0285(3) Uani 1 1 d . U . . .
O1 O 1.04986(18) 0.63039(16) 0.83878(18) 0.0365(4) Uani 1 1 d . . . . .
O2 O 0.59931(16) 0.65478(15) 0.84935(16) 0.0294(3) Uani 1 1 d . . . . .
O4 O 0.37730(16) -0.02401(16) 0.40030(16) 0.0292(3) Uani 1 1 d . . . . .
O1W O 0.6370(2) 0.2762(2) 0.2423(2) 0.0420(4) Uani 1 1 d G . . . .
H1WA H 0.5866 0.3265 0.2287 0.063 Uiso 1 1 d DG U . . .
H1WB H 0.7252 0.3285 0.2355 0.063 Uiso 1 1 d DG U . . .
O3 O 0.34723(18) 0.16920(17) 0.3647(2) 0.0409(4) Uani 1 1 d . . . . .
N3 N 0.82521(19) 0.64784(16) 0.83281(17) 0.0220(3) Uani 1 1 d . . . . .
N1 N 0.6564(2) 0.32946(18) 0.59080(17) 0.0269(4) Uani 1 1 d . . . . .
N2 N 0.6020(2) 0.28828(18) 0.69885(18) 0.0265(4) Uani 1 1 d . . . . .
H2 H 0.5394 0.2043 0.7004 0.032 Uiso 1 1 calc R U . . .
O7 O -0.13802(19) -0.40552(18) 0.2004(2) 0.0489(5) Uani 1 1 d . . . . .
H7 H -0.0716 -0.4359 0.1992 0.073 Uiso 1 1 calc R U . . .
C20 C -0.2232(2) 0.0244(2) 0.3297(2) 0.0229(4) Uani 1 1 d . U . . .
C15 C 0.0337(2) 0.0265(2) 0.34409(19) 0.0214(4) Uani 1 1 d . . . . .
H15 H 0.086(3) 0.135(3) 0.391(2) 0.026 Uiso 1 1 d . U . . .
C2 C 0.7466(2) 0.4656(2) 0.6264(2) 0.0275(4) Uani 1 1 d . . . . .
C16 C -0.1195(2) -0.0505(2) 0.31001(18) 0.0202(4) Uani 1 1 d . . . . .
C4 C 0.6561(2) 0.3921(2) 0.8023(2) 0.0257(4) Uani 1 1 d . . . . .
C3 C 0.7505(2) 0.5076(2) 0.7585(2) 0.0236(4) Uani 1 1 d . . . . .
C10 C 1.2050(2) 0.9134(2) 0.9691(2) 0.0233(4) Uani 1 1 d . . . . .
H10 H 1.2620 0.8615 0.9482 0.028 Uiso 1 1 calc R U . . .
C17 C -0.1743(2) -0.1948(2) 0.2625(2) 0.0257(4) Uani 1 1 d . . . . .
H17 H -0.2766 -0.2460 0.2395 0.031 Uiso 1 1 calc R U . . .
C11 C 1.0523(2) 0.85102(19) 0.93699(18) 0.0189(3) Uani 1 1 d . . . . .
C6 C 0.9793(2) 0.7023(2) 0.8667(2) 0.0232(4) Uani 1 1 d . . . . .
C7 C 0.7330(2) 0.7182(2) 0.87005(19) 0.0213(4) Uani 1 1 d . . . . .
C12 C 0.9648(2) 0.92872(18) 0.96811(17) 0.0170(3) Uani 1 1 d . . . . .
C8 C 0.8082(2) 0.86731(19) 0.93677(18) 0.0188(3) Uani 1 1 d . . . . .
C9 C 0.7249(2) 0.9452(2) 0.9670(2) 0.0229(4) Uani 1 1 d . . . . .
H9 H 0.6215 0.9040 0.9449 0.027 Uiso 1 1 calc R U . . .
C13 C 0.2949(2) 0.0416(2) 0.36808(19) 0.0224(4) Uani 1 1 d . . . . .
C14 C 0.1301(2) -0.0424(2) 0.33141(19) 0.0208(4) Uani 1 1 d . . . . .
C18 C -0.0771(2) -0.2631(2) 0.2492(2) 0.0276(4) Uani 1 1 d . . . . .
C19 C 0.0756(2) -0.1872(2) 0.2851(2) 0.0254(4) Uani 1 1 d . . . . .
H19 H 0.1409 -0.2333 0.2781 0.030 Uiso 1 1 calc R U . . .
C1 C 0.8226(4) 0.5512(3) 0.5321(3) 0.0528(8) Uani 1 1 d . . . . .
H1A H 0.8240 0.4889 0.4568 0.079 Uiso 1 1 calc R U . . .
H1B H 0.9229 0.6113 0.5723 0.079 Uiso 1 1 calc R U . . .
H1C H 0.7698 0.6087 0.5062 0.079 Uiso 1 1 calc R U . . .
C5 C 0.6131(3) 0.3727(3) 0.9313(2) 0.0427(6) Uani 1 1 d . . . . .
H5A H 0.5364 0.4079 0.9427 0.064 Uiso 1 1 calc R U . . .
H5B H 0.6984 0.4239 0.9983 0.064 Uiso 1 1 calc R U . . .
H5C H 0.5767 0.2736 0.9366 0.064 Uiso 1 1 calc R U . . .

loop_
_atom_site_aniso_label
_atom_site_aniso_U_11
_atom_site_aniso_U_22
_atom_site_aniso_U_33
_atom_site_aniso_U_23
_atom_site_aniso_U_13
_atom_site_aniso_U_12
Cd1 0.01639(7) 0.01730(7) 0.02602(8) -0.00325(5) 0.00301(5) 0.00532(5)
O6 0.0162(7) 0.0271(8) 0.0572(10) 0.0047(7) 0.0101(7) 0.0082(6)
O5 0.0226(7) 0.0226(7) 0.0401(9) -0.0032(6) 0.0062(6) 0.0108(6)
O1 0.0296(8) 0.0200(7) 0.0569(11) -0.0108(7) 0.0026(7) 0.0130(6)
O2 0.0194(7) 0.0194(7) 0.0425(9) -0.0011(6) 0.0010(6) 0.0030(6)
O4 0.0163(7) 0.0316(8) 0.0388(9) 0.0031(6) 0.0008(6) 0.0106(6)
O1W 0.0298(9) 0.0525(11) 0.0504(11) 0.0238(9) 0.0106(8) 0.0180(8)
O3 0.0217(8) 0.0262(8) 0.0684(12) 0.0109(8) 0.0022(8) 0.0026(7)
N3 0.0220(8) 0.0126(7) 0.0261(8) -0.0043(6) 0.0032(6) 0.0035(6)
N1 0.0303(9) 0.0174(8) 0.0267(9) -0.0030(6) 0.0051(7) 0.0043(7)
N2 0.0284(9) 0.0143(7) 0.0306(9) -0.0006(6) 0.0074(7) 0.0019(7)
O7 0.0258(8) 0.0248(8) 0.0846(15) -0.0194(9) -0.0042(9) 0.0097(7)
C20 0.0205(9) 0.0263(9) 0.0274(10) 0.0086(8) 0.0104(7) 0.0121(8)
C15 0.0182(9) 0.0223(9) 0.0246(9) 0.0042(7) 0.0045(7) 0.0086(7)
C2 0.0304(11) 0.0171(9) 0.0284(10) -0.0028(8) 0.0064(8) 0.0034(8)
C16 0.0179(9) 0.0238(9) 0.0207(9) 0.0036(7) 0.0041(7) 0.0098(7)
C4 0.0277(10) 0.0179(9) 0.0277(10) -0.0015(7) 0.0049(8) 0.0064(8)
C3 0.0248(10) 0.0143(8) 0.0268(10) -0.0040(7) 0.0039(8) 0.0046(7)
C10 0.0210(9) 0.0195(9) 0.0298(10) -0.0027(7) 0.0037(8) 0.0105(8)
C17 0.0162(9) 0.0255(10) 0.0334(11) -0.0004(8) 0.0022(8) 0.0082(8)
C11 0.0211(9) 0.0135(8) 0.0207(9) -0.0021(6) 0.0028(7) 0.0069(7)
C6 0.0244(10) 0.0169(8) 0.0264(10) -0.0017(7) 0.0038(8) 0.0079(8)
C7 0.0227(9) 0.0165(8) 0.0222(9) -0.0005(7) 0.0019(7) 0.0066(7)
C12 0.0192(8) 0.0142(8) 0.0165(8) -0.0005(6) 0.0023(6) 0.0063(7)
C8 0.0200(9) 0.0147(8) 0.0194(8) -0.0008(6) 0.0028(7) 0.0054(7)
C9 0.0172(9) 0.0193(9) 0.0293(10) -0.0015(7) 0.0023(7) 0.0061(7)
C13 0.0154(8) 0.0267(9) 0.0231(9) 0.0019(7) 0.0014(7) 0.0071(8)
C14 0.0143(8) 0.0253(9) 0.0220(9) 0.0047(7) 0.0021(7) 0.0070(7)
C18 0.0225(10) 0.0219(9) 0.0349(11) -0.0042(8) 0.0010(8) 0.0087(8)
C19 0.0198(9) 0.0276(10) 0.0307(10) -0.0006(8) 0.0013(8) 0.0141(8)
C1 0.072(2) 0.0300(12) 0.0359(14) 0.0000(10) 0.0208(13) -0.0057(13)
C5 0.0577(16) 0.0299(12) 0.0319(12) 0.0037(10) 0.0143(11) 0.0057(11)

loop_
_atom_type_symbol
_atom_type_description
_atom_type_scat_dispersion_real
_atom_type_scat_dispersion_imag
_atom_type_scat_source
C C 0.0033 0.0016 'International Tables Vol C Tables 4.2.6.8 and 6.1.1.4'
H H 0.0000 0.0000 'International Tables Vol C Tables 4.2.6.8 and 6.1.1.4'
Cd Cd -0.8075 1.2024 'International Tables Vol C Tables 4.2.6.8 and 6.1.1.4'
N N 0.0061 0.0033 'International Tables Vol C Tables 4.2.6.8 and 6.1.1.4'
O O 0.0106 0.0060 'International Tables Vol C Tables 4.2.6.8 and 6.1.1.4'

loop_
_geom_angle_atom_site_label_1
_geom_angle_atom_site_label_2
_geom_angle_atom_site_label_3
_geom_angle
_geom_angle_site_symmetry_1
_geom_angle_site_symmetry_3
_geom_angle_publ_flag
N1 Cd1 O4 113.75(6) . . ?
N1 Cd1 O5 104.59(6) . 1_655 ?
O4 Cd1 O5 130.58(5) . 1_655 ?
N1 Cd1 O1W 103.90(7) . . ?
O4 Cd1 O1W 116.20(6) . . ?
O5 Cd1 O1W 81.44(6) 1_655 . ?
N1 Cd1 O6 153.50(7) . 1_655 ?
O4 Cd1 O6 78.07(5) . 1_655 ?
O5 Cd1 O6 54.91(5) 1_655 1_655 ?
O1W Cd1 O6 90.31(7) . 1_655 ?
N1 Cd1 O4 79.43(6) . 2_656 ?
O4 Cd1 O4 72.97(6) . 2_656 ?
O5 Cd1 O4 85.21(5) 1_655 2_656 ?
O1W Cd1 O4 166.65(5) . 2_656 ?
O6 Cd1 O4 81.98(5) 1_655 2_656 ?
N1 Cd1 O3 88.21(7) . . ?
O4 Cd1 O3 53.41(5) . . ?
O5 Cd1 O3 159.37(6) 1_655 . ?
O1W Cd1 O3 79.78(6) . . ?
O6 Cd1 O3 116.63(6) 1_655 . ?
O4 Cd1 O3 113.42(5) 2_656 . ?
N1 Cd1 C20 129.01(7) . 1_655 ?
O4 Cd1 C20 103.75(6) . 1_655 ?
O5 Cd1 C20 27.52(6) 1_655 1_655 ?
O1W Cd1 C20 88.10(6) . 1_655 ?
O6 Cd1 C20 27.65(6) 1_655 1_655 ?
O4 Cd1 C20 80.00(5) 2_656 1_655 ?
O3 Cd1 C20 142.74(6) . 1_655 ?
C20 O6 Cd1 87.52(12) . 1_455 ?
C20 O5 Cd1 94.10(12) . 1_455 ?
C13 O4 Cd1 98.44(12) . . ?
C13 O4 Cd1 133.70(13) . 2_656 ?
Cd1 O4 Cd1 107.03(6) . 2_656 ?
Cd1 O1W H1WA 118.2 . . ?
Cd1 O1W H1WB 118.6 . . ?
H1WA O1W H1WB 104.5 . . ?
C13 O3 Cd1 86.24(12) . . ?
C6 N3 C7 125.07(16) . . ?
C6 N3 C3 118.87(16) . . ?
C7 N3 C3 116.02(16) . . ?
C2 N1 N2 105.89(16) . . ?
C2 N1 Cd1 137.10(15) . . ?
N2 N1 Cd1 116.28(12) . . ?
C4 N2 N1 112.60(17) . . ?
C4 N2 H2 123.7 . . ?
N1 N2 H2 123.7 . . ?
C18 O7 H7 109.5 . . ?
O5 C20 O6 122.30(18) . . ?
O5 C20 C16 118.44(18) . . ?
O6 C20 C16 119.24(18) . . ?
O5 C20 Cd1 58.38(10) . 1_455 ?
O6 C20 Cd1 64.83(11) . 1_455 ?
C16 C20 Cd1 168.33(14) . 1_455 ?
C14 C15 C16 119.58(18) . . ?
C14 C15 H15 114.5(13) . . ?
C16 C15 H15 125.5(13) . . ?
N1 C2 C3 108.91(18) . . ?
N1 C2 C1 122.0(2) . . ?
C3 C2 C1 129.04(19) . . ?
C17 C16 C15 120.05(18) . . ?
C17 C16 C20 120.86(17) . . ?
C15 C16 C20 119.06(18) . . ?
N2 C4 C3 105.25(18) . . ?
N2 C4 C5 122.51(19) . . ?
C3 C4 C5 132.23(19) . . ?
C4 C3 C2 107.33(17) . . ?
C4 C3 N3 125.56(18) . . ?
C2 C3 N3 126.79(18) . . ?
C11 C10 C9 120.37(17) . 2_777 ?
C11 C10 H10 119.8 . . ?
C9 C10 H10 119.8 2_777 . ?
C16 C17 C18 120.08(18) . . ?
C16 C17 H17 120.0 . . ?
C18 C17 H17 120.0 . . ?
C10 C11 C12 120.29(17) . . ?
C10 C11 C6 119.90(17) . . ?
C12 C11 C6 119.79(17) . . ?
O1 C6 N3 120.89(18) . . ?
O1 C6 C11 122.28(19) . . ?
N3 C6 C11 116.83(16) . . ?
O2 C7 N3 119.72(17) . . ?
O2 C7 C8 123.43(18) . . ?
N3 C7 C8 116.83(17) . . ?
C8 C12 C11 121.49(16) . . ?
C8 C12 C12 119.1(2) . 2_777 ?
C11 C12 C12 119.4(2) . 2_777 ?
C9 C8 C12 120.59(17) . . ?
C9 C8 C7 119.78(17) . . ?
C12 C8 C7 119.63(16) . . ?
C8 C9 C10 120.23(18) . 2_777 ?
C8 C9 H9 119.9 . . ?
C10 C9 H9 119.9 2_777 . ?
O3 C13 O4 121.68(18) . . ?
O3 C13 C14 120.44(18) . . ?
O4 C13 C14 117.87(18) . . ?
C15 C14 C19 120.58(18) . . ?
C15 C14 C13 119.14(18) . . ?
C19 C14 C13 120.27(17) . . ?
O7 C18 C17 117.32(19) . . ?
O7 C18 C19 122.59(19) . . ?
C17 C18 C19 120.09(19) . . ?
C14 C19 C18 119.60(18) . . ?
C14 C19 H19 120.2 . . ?
C18 C19 H19 120.2 . . ?
C2 C1 H1A 109.5 . . ?
C2 C1 H1B 109.5 . . ?
H1A C1 H1B 109.5 . . ?
C2 C1 H1C 109.5 . . ?
H1A C1 H1C 109.5 . . ?
H1B C1 H1C 109.5 . . ?
C4 C5 H5A 109.5 . . ?
C4 C5 H5B 109.5 . . ?
H5A C5 H5B 109.5 . . ?
C4 C5 H5C 109.5 . . ?
H5A C5 H5C 109.5 . . ?
H5B C5 H5C 109.5 . . ?

loop_
_geom_bond_atom_site_label_1
_geom_bond_atom_site_label_2
_geom_bond_distance
_geom_bond_site_symmetry_2
_geom_bond_publ_flag
Cd1 N1 2.2557(17) . ?
Cd1 O4 2.2709(15) . ?
Cd1 O5 2.3156(14) 1_655 ?
Cd1 O1W 2.3215(18) . ?
Cd1 O6 2.4570(16) 1_655 ?
Cd1 O4 2.5106(16) 2_656 ?
Cd1 O3 2.5538(17) . ?
Cd1 C20 2.7122(19) 1_655 ?
O6 C20 1.260(3) . ?
O6 Cd1 2.4571(16) 1_455 ?
O5 C20 1.256(3) . ?
O5 Cd1 2.3157(14) 1_455 ?
O1 C6 1.217(2) . ?
O2 C7 1.208(2) . ?
O4 C13 1.271(2) . ?
O4 Cd1 2.5106(16) 2_656 ?
O1W H1WA 0.8497 . ?
O1W H1WB 0.8499 . ?
O3 C13 1.228(3) . ?
N3 C6 1.388(3) . ?
N3 C7 1.409(2) . ?
N3 C3 1.430(2) . ?
N1 C2 1.331(3) . ?
N1 N2 1.356(2) . ?
N2 C4 1.331(3) . ?
N2 H2 0.8600 . ?
O7 C18 1.368(3) . ?
O7 H7 0.8200 . ?
C20 C16 1.501(3) . ?
C20 Cd1 2.7123(19) 1_455 ?
C15 C14 1.382(3) . ?
C15 C16 1.394(3) . ?
C15 H15 1.06(2) . ?
C2 C3 1.393(3) . ?
C2 C1 1.487(3) . ?
C16 C17 1.383(3) . ?
C4 C3 1.378(3) . ?
C4 C5 1.479(3) . ?
C10 C11 1.374(3) . ?
C10 C9 1.400(3) 2_777 ?
C10 H10 0.9300 . ?
C17 C18 1.386(3) . ?
C17 H17 0.9300 . ?
C11 C12 1.409(2) . ?
C11 C6 1.483(2) . ?
C7 C8 1.476(2) . ?
C12 C8 1.408(3) . ?
C12 C12 1.410(3) 2_777 ?
C8 C9 1.374(3) . ?
C9 C10 1.400(3) 2_777 ?
C9 H9 0.9300 . ?
C13 C14 1.501(3) . ?
C14 C19 1.387(3) . ?
C18 C19 1.389(3) . ?
C19 H19 0.9300 . ?
C1 H1A 0.9600 . ?
C1 H1B 0.9600 . ?
C1 H1C 0.9600 . ?
C5 H5A 0.9600 . ?
C5 H5B 0.9600 . ?
C5 H5C 0.9600 . ?

loop_
_geom_hbond_atom_site_label_D
_geom_hbond_atom_site_label_H
_geom_hbond_atom_site_label_A
_geom_hbond_distance_DH
_geom_hbond_distance_HA
_geom_hbond_distance_DA
_geom_hbond_angle_DHA
_geom_hbond_site_symmetry_A
O1W H1WA O2 0.85 1.99 2.766(2) 150.6 2_666
O7 H7 O1 0.82 2.09 2.755(2) 138.7 2_656

loop_
_geom_torsion_atom_site_label_1
_geom_torsion_atom_site_label_2
_geom_torsion_atom_site_label_3
_geom_torsion_atom_site_label_4
_geom_torsion
_geom_torsion_site_symmetry_1
_geom_torsion_site_symmetry_2
_geom_torsion_site_symmetry_3
_geom_torsion_site_symmetry_4
_geom_torsion_publ_flag
C2 N1 N2 C4 -1.1(2) . . . . ?
Cd1 N1 N2 C4 170.79(14) . . . . ?
Cd1 O5 C20 O6 11.5(2) 1_455 . . . ?
Cd1 O5 C20 C16 -167.02(15) 1_455 . . . ?
Cd1 O6 C20 O5 -10.8(2) 1_455 . . . ?
Cd1 O6 C20 C16 167.70(16) 1_455 . . . ?
N2 N1 C2 C3 1.4(2) . . . . ?
Cd1 N1 C2 C3 -167.88(17) . . . . ?
N2 N1 C2 C1 -177.0(3) . . . . ?
Cd1 N1 C2 C1 13.8(4) . . . . ?
C14 C15 C16 C17 -0.7(3) . . . . ?
C14 C15 C16 C20 177.35(18) . . . . ?
O5 C20 C16 C17 172.2(2) . . . . ?
O6 C20 C16 C17 -6.4(3) . . . . ?
Cd1 C20 C16 C17 101.1(7) 1_455 . . . ?
O5 C20 C16 C15 -5.9(3) . . . . ?
O6 C20 C16 C15 175.58(19) . . . . ?
Cd1 C20 C16 C15 -76.9(7) 1_455 . . . ?
N1 N2 C4 C3 0.3(2) . . . . ?
N1 N2 C4 C5 180.0(2) . . . . ?
N2 C4 C3 C2 0.6(2) . . . . ?
C5 C4 C3 C2 -179.1(3) . . . . ?
N2 C4 C3 N3 174.49(19) . . . . ?
C5 C4 C3 N3 -5.1(4) . . . . ?
N1 C2 C3 C4 -1.2(3) . . . . ?
C1 C2 C3 C4 177.0(3) . . . . ?
N1 C2 C3 N3 -175.1(2) . . . . ?
C1 C2 C3 N3 3.1(4) . . . . ?
C6 N3 C3 C4 113.1(2) . . . . ?
C7 N3 C3 C4 -64.7(3) . . . . ?
C6 N3 C3 C2 -74.2(3) . . . . ?
C7 N3 C3 C2 108.1(2) . . . . ?
C15 C16 C17 C18 0.2(3) . . . . ?
C20 C16 C17 C18 -177.8(2) . . . . ?
C9 C10 C11 C12 0.0(3) 2_777 . . . ?
C9 C10 C11 C6 178.65(19) 2_777 . . . ?
C7 N3 C6 O1 174.4(2) . . . . ?
C3 N3 C6 O1 -3.1(3) . . . . ?
C7 N3 C6 C11 -6.0(3) . . . . ?
C3 N3 C6 C11 176.53(17) . . . . ?
C10 C11 C6 O1 2.1(3) . . . . ?
C12 C11 C6 O1 -179.3(2) . . . . ?
C10 C11 C6 N3 -177.50(19) . . . . ?
C12 C11 C6 N3 1.1(3) . . . . ?
C6 N3 C7 O2 -170.73(19) . . . . ?
C3 N3 C7 O2 6.8(3) . . . . ?
C6 N3 C7 C8 7.6(3) . . . . ?
C3 N3 C7 C8 -174.83(17) . . . . ?
C10 C11 C12 C8 -179.80(18) . . . . ?
C6 C11 C12 C8 1.6(3) . . . . ?
C10 C11 C12 C12 0.3(3) . . . 2_777 ?
C6 C11 C12 C12 -178.3(2) . . . 2_777 ?
C11 C12 C8 C9 -179.46(18) . . . . ?
C12 C12 C8 C9 0.4(3) 2_777 . . . ?
C11 C12 C8 C7 0.1(3) . . . . ?
C12 C12 C8 C7 -180.0(2) 2_777 . . . ?
O2 C7 C8 C9 -6.5(3) . . . . ?
N3 C7 C8 C9 175.17(18) . . . . ?
O2 C7 C8 C12 173.87(19) . . . . ?
N3 C7 C8 C12 -4.4(3) . . . . ?
C12 C8 C9 C10 -0.8(3) . . . 2_777 ?
C7 C8 C9 C10 179.65(18) . . . 2_777 ?
Cd1 O3 C13 O4 4.7(2) . . . . ?
Cd1 O3 C13 C14 -174.14(17) . . . . ?
Cd1 O4 C13 O3 -5.3(2) . . . . ?
Cd1 O4 C13 O3 118.1(2) 2_656 . . . ?
Cd1 O4 C13 C14 173.54(15) . . . . ?
Cd1 O4 C13 C14 -63.0(2) 2_656 . . . ?
C16 C15 C14 C19 0.0(3) . . . . ?
C16 C15 C14 C13 179.85(17) . . . . ?
O3 C13 C14 C15 -25.6(3) . . . . ?
O4 C13 C14 C15 155.56(19) . . . . ?
O3 C13 C14 C19 154.2(2) . . . . ?
O4 C13 C14 C19 -24.6(3) . . . . ?
C16 C17 C18 O7 -179.4(2) . . . . ?
C16 C17 C18 C19 0.9(3) . . . . ?
C15 C14 C19 C18 1.1(3) . . . . ?
C13 C14 C19 C18 -178.76(19) . . . . ?
O7 C18 C19 C14 178.7(2) . . . . ?
C17 C18 C19 C14 -1.5(3) . . . . ?
